data_7015823
loop_
_publ_author_name
'Arrowsmith, Rory L.'
'Waghorn, Philip A.'
'Jones, Michael W.'
'Bauman, Andreas'
'Brayshaw, Simon K.'
'Hu, Zhiyuan'
'Kociok-K\"ohn, Gabriele'
'Mindt, Thomas L.'
'Tyrrell, Rex M.'
'Botchway, Stanley W.'
'Dilworth, Jonathan R.'
'Pascu, Sofia I.'

_publ_section_title
;
 Fluorescent gallium and indium bis(thiosemicarbazonates) and their
 radiolabelled analogues: Synthesis, structures and cellular confocal
 fluorescence imaging investigations.
;
_journal_issue 23
_journal_name_full 'Dalton transactions (Cambridge, England : 2003)'
_journal_page_first 6238
_journal_page_last 6252
_journal_paper_doi 10.1039/c1dt10126a
_journal_volume 40
_journal_year 2011
_chemical_formula_moiety 'C23 H24 Cl1 In1 N6 O1 S2'
_chemical_formula_sum 'C23 H24 Cl In N6 O S2'
_chemical_formula_weight 614.89
_chemical_name_systematic
;
?
;
_space_group_IT_number 15
_symmetry_cell_setting monoclinic
_symmetry_space_group_name_Hall '-C 2yc'
_symmetry_space_group_name_H-M 'C 1 2/c 1'
_atom_sites_solution_hydrogens geom
_atom_sites_solution_primary direct
_atom_sites_solution_secondary difmap
_audit_creation_method SHELXL-97
_cell_angle_alpha 90.00
_cell_angle_beta 116.7250(10)
_cell_angle_gamma 90.00
_cell_formula_units_Z 8
_cell_length_a 32.4924(5)
_cell_length_b 7.61040(10)
_cell_length_c 23.5627(4)
_cell_measurement_reflns_used 27196
_cell_measurement_temperature 150(2)
_cell_measurement_theta_max 27.485
_cell_measurement_theta_min 2.910
_cell_volume 5204.16(14)
_computing_cell_refinement 'HKL Scalepack (Otwinski & Minor, 1997)'
_computing_data_collection 'Collect (Nonius BV, 1997-2000)'
_computing_data_reduction
;
DENZO-SCALEPACK Z. Otwinowski and W. Minor, "
Processing of X-ray Diffraction Data Collected in Oscillation Mode ",
Methods in Enzymology, Volume 276: Macromolecular Crystallography,
part A, p.307-326, 1997,C.W. Carter, Jr. & R. M. Sweet, Eds., Academic Press.
;
_computing_molecular_graphics 'ORTEP3 for Windows - Farrugia, L. J. J. Appl. Crystallogr. 1997, 30, 565'
_computing_publication_material
;
WinGX publication routines, Farrugia,
L. J., J. Appl. Crystallogr., 1999, 32, 837-838
;
_computing_structure_refinement
;
SHELXL97 -Program for Crystal Structure Analysis (Release 97-2).
Sheldrick, G.M., Instit\"ut f\"ur Anorganische Chemie der Universit\"at,
Tammanstrasse 4, D-3400 G\"ottingen, Germany, 1998
;
_computing_structure_solution
;
SIR97- Altomare A., Burla M.C., Camalli M., Cascarano G.L., Giacovazzo C. ,
Guagliardi A., Moliterni A.G.G., Polidori G.,Spagna R.
(1999) J. Appl. Cryst. 32, 115-119
;
_diffrn_ambient_temperature 150(2)
_diffrn_measured_fraction_theta_full 0.997
_diffrn_measured_fraction_theta_max 0.997
_diffrn_measurement_device_type 'Nonius Kappa CCD'
_diffrn_measurement_method '215 1.6 degree images with \w scans'
_diffrn_radiation_monochromator graphite
_diffrn_radiation_source 'fine-focus sealed tube'
_diffrn_radiation_type MoK\a
_diffrn_radiation_wavelength 0.71073
_diffrn_reflns_av_R_equivalents 0.0734
_diffrn_reflns_av_sigmaI/netI 0.0495
_diffrn_reflns_limit_h_max 42
_diffrn_reflns_limit_h_min -42
_diffrn_reflns_limit_k_max 9
_diffrn_reflns_limit_k_min -9
_diffrn_reflns_limit_l_max 28
_diffrn_reflns_limit_l_min -30
_diffrn_reflns_number 34588
_diffrn_reflns_theta_full 27.48
_diffrn_reflns_theta_max 27.48
_diffrn_reflns_theta_min 3.55
_diffrn_standards_decay_% 0
_diffrn_standards_number 0
_exptl_absorpt_coefficient_mu 1.199
_exptl_absorpt_correction_type none
_exptl_crystal_colour orange
_exptl_crystal_density_diffrn 1.570
_exptl_crystal_density_method 'not measured'
_exptl_crystal_description prism
_exptl_crystal_F_000 2480
_exptl_crystal_size_max 0.30
_exptl_crystal_size_mid 0.13
_exptl_crystal_size_min 0.10
_refine_diff_density_max 0.827
_refine_diff_density_min -0.931
_refine_diff_density_rms 0.139
_refine_ls_extinction_method none
_refine_ls_goodness_of_fit_ref 1.042
_refine_ls_hydrogen_treatment mixed
_refine_ls_matrix_type full
_refine_ls_number_parameters 331
_refine_ls_number_reflns 5944
_refine_ls_number_restraints 2
_refine_ls_restrained_S_all 1.042
_refine_ls_R_factor_all 0.0551
_refine_ls_R_factor_gt 0.0348
_refine_ls_shift/su_max 0.004
_refine_ls_shift/su_mean 0.000
_refine_ls_structure_factor_coef Fsqd
_refine_ls_weighting_details 'calc w=1/[\s^2^(Fo^2^)+(0.0379P)^2^+5.5176P] where P=(Fo^2^+2Fc^2^)/3'
_refine_ls_weighting_scheme calc
_refine_ls_wR_factor_gt 0.0762
_refine_ls_wR_factor_ref 0.0846
_reflns_number_gt 4673
_reflns_number_total 5944
_reflns_threshold_expression >2sigma(I)
_cod_data_source_file c1dt10126a.txt
_cod_data_source_block Compound_6
_cod_original_sg_symbol_H-M 'C 2/c'
_cod_original_formula_sum 'C23 H24 Cl1 In1 N6 O1 S2'
_cod_database_code 7015823

loop_
_symmetry_equiv_pos_as_xyz
'x, y, z'
'-x, y, -z+1/2'
'x+1/2, y+1/2, z'
'-x+1/2, y+1/2, -z+1/2'
'-x, -y, -z'
'x, -y, z-1/2'
'-x+1/2, -y+1/2, -z'
'x+1/2, -y+1/2, z-1/2'

loop_
_atom_site_label
_atom_site_type_symbol
_atom_site_fract_x
_atom_site_fract_y
_atom_site_fract_z
_atom_site_U_iso_or_equiv
_atom_site_adp_type
_atom_site_occupancy
_atom_site_symmetry_multiplicity
_atom_site_calc_flag
_atom_site_refinement_flags
_atom_site_disorder_assembly
_atom_site_disorder_group
In In 0.834454(6) 0.22764(3) 0.202690(9) 0.02606(8) Uani 1 1 d . . .
Cl Cl 0.86479(3) -0.04217(10) 0.26049(4) 0.03819(18) Uani 1 1 d . . .
S1 S 0.90333(3) 0.41300(10) 0.22860(3) 0.03267(17) Uani 1 1 d . . .
S2 S 0.77424(2) 0.32492(10) 0.23239(3) 0.03103(17) Uani 1 1 d . . .
N1 N 0.95430(9) 0.4007(4) 0.16843(13) 0.0398(6) Uani 1 1 d D . .
H1 H 0.9702(11) 0.484(4) 0.1964(15) 0.052(11) Uiso 1 1 d D . .
N2 N 0.89073(9) 0.2289(3) 0.11981(12) 0.0330(6) Uani 1 1 d . . .
N3 N 0.85027(8) 0.1814(3) 0.11992(11) 0.0276(5) Uani 1 1 d . . .
N4 N 0.76844(8) 0.1352(3) 0.11959(11) 0.0261(5) Uani 1 1 d . . .
N5 N 0.72705(8) 0.1323(3) 0.12043(11) 0.0286(5) Uani 1 1 d . . .
N6 N 0.68765(9) 0.2281(4) 0.17327(13) 0.0332(6) Uani 1 1 d D . .
H6 H 0.6865(13) 0.285(5) 0.2050(14) 0.052(11) Uiso 1 1 d D . .
C1 C 0.91501(10) 0.3371(4) 0.16665(14) 0.0318(6) Uani 1 1 d . . .
C2 C 0.96923(12) 0.3625(5) 0.12005(17) 0.0470(9) Uani 1 1 d . . .
H2A H 0.9588 0.2426 0.1035 0.056 Uiso 1 1 calc R . .
H2B H 1.0033 0.3628 0.1403 0.056 Uiso 1 1 calc R . .
C3 C 0.95201(16) 0.4873(7) 0.0654(2) 0.0698(13) Uani 1 1 d . . .
H3 H 0.9580 0.4574 0.0307 0.084 Uiso 1 1 calc R . .
C4 C 0.9297(2) 0.6325(9) 0.0604(3) 0.0996(19) Uani 1 1 d . . .
H4A H 0.9228 0.6685 0.0938 0.120 Uiso 1 1 calc R . .
H4B H 0.9202 0.7029 0.0234 0.120 Uiso 1 1 calc R . .
C5 C 0.81869(10) 0.1015(4) 0.07155(13) 0.0277(6) Uani 1 1 d . . .
C6 C 0.81528(10) 0.0345(4) 0.01166(13) 0.0294(6) Uani 1 1 d . . .
C7 C 0.84586(11) 0.0141(4) -0.01345(15) 0.0365(7) Uani 1 1 d . . .
H7 H 0.8769 0.0525 0.0091 0.044 Uiso 1 1 calc R . .
C8 C 0.82957(12) -0.0659(4) -0.07398(15) 0.0403(8) Uani 1 1 d . . .
H8 H 0.8505 -0.0822 -0.0916 0.048 Uiso 1 1 calc R . .
C9 C 0.78458(13) -0.1213(4) -0.10837(15) 0.0403(8) Uani 1 1 d . . .
H9 H 0.7752 -0.1744 -0.1488 0.048 Uiso 1 1 calc R . .
C10 C 0.75234(11) -0.0994(4) -0.08368(14) 0.0337(7) Uani 1 1 d . . .
C11 C 0.76936(10) -0.0231(4) -0.02335(13) 0.0304(6) Uani 1 1 d . . .
C12 C 0.70519(12) -0.1475(4) -0.11222(15) 0.0380(7) Uani 1 1 d . . .
H12 H 0.6919 -0.1992 -0.1533 0.046 Uiso 1 1 calc R . .
C13 C 0.67834(11) -0.1209(4) -0.08172(15) 0.0395(8) Uani 1 1 d . . .
H13 H 0.6468 -0.1540 -0.1026 0.047 Uiso 1 1 calc R . .
C14 C 0.69597(10) -0.0456(4) -0.01992(14) 0.0329(7) Uani 1 1 d . . .
H14 H 0.6769 -0.0294 0.0006 0.040 Uiso 1 1 calc R . .
C15 C 0.74171(10) 0.0029(4) 0.00897(13) 0.0291(6) Uani 1 1 d . . .
C16 C 0.77271(9) 0.0791(4) 0.07045(13) 0.0259(6) Uani 1 1 d . . .
C17 C 0.72797(10) 0.2175(4) 0.17001(14) 0.0277(6) Uani 1 1 d . . .
C18 C 0.64397(10) 0.1661(5) 0.12300(15) 0.0374(7) Uani 1 1 d . . .
H18A H 0.6435 0.1890 0.0814 0.045 Uiso 1 1 calc R . .
H18B H 0.6185 0.2340 0.1246 0.045 Uiso 1 1 calc R . .
C19 C 0.63572(12) -0.0234(5) 0.12773(16) 0.0438(8) Uani 1 1 d . . .
H19 H 0.6587 -0.1036 0.1297 0.053 Uiso 1 1 calc R . .
C20 C 0.59886(14) -0.0886(6) 0.12939(18) 0.0565(10) Uiso 1 1 d . . .
H20A H 0.5751 -0.0124 0.1275 0.068 Uiso 1 1 calc R . .
H20B H 0.5959 -0.2120 0.1325 0.068 Uiso 1 1 calc R . .
O1 O 1.0000 0.6948(4) 0.2500 0.0424(8) Uani 1 2 d S . .
C21 C 0.97337(14) 0.8057(5) 0.2713(2) 0.0573(11) Uani 1 1 d . . .
H21A H 0.9768 0.7662 0.3132 0.069 Uiso 1 1 calc R . .
H21B H 0.9403 0.8025 0.2405 0.069 Uiso 1 1 calc R . .
C22 C 0.99224(16) 0.9864(6) 0.2758(2) 0.0640(11) Uani 1 1 d . . .
H22A H 1.0184 1.0076 0.3181 0.077 Uiso 1 1 calc R . .
H22B H 0.9682 1.0765 0.2676 0.077 Uiso 1 1 calc R . .
O2 O 0.9751(6) 0.120(2) -0.0261(10) 0.091(5) Uani 0.25 1 d P . 1
C31 C 0.9920(10) -0.012(3) -0.0528(11) 0.053(5) Uiso 0.25 1 d P . 1
H31A H 0.9711 -0.0199 -0.0989 0.064 Uiso 0.25 1 calc PR . 1
H31B H 1.0226 0.0254 -0.0481 0.064 Uiso 0.25 1 calc PR . 1
C32 C 0.9953(10) -0.140(4) -0.0319(13) 0.102(7) Uiso 0.25 1 d P . 1
H32A H 1.0062 -0.2267 -0.0534 0.122 Uiso 0.25 1 calc PR . 1
H32B H 0.9654 -0.1799 -0.0350 0.122 Uiso 0.25 1 calc PR . 1
O2A O 0.9599(5) 0.041(3) -0.0156(12) 0.104(7) Uani 0.25 1 d P . 2
C31A C 0.9799(8) 0.043(4) -0.0613(10) 0.062(6) Uiso 0.25 1 d P A 2
H31C H 0.9585 -0.0157 -0.1012 0.075 Uiso 0.25 1 calc PR A 2
H31D H 0.9837 0.1665 -0.0716 0.075 Uiso 0.25 1 calc PR A 2
C32A C 1.0153(11) -0.027(3) -0.0402(13) 0.082(7) Uiso 0.25 1 d P . 2
H32C H 1.0337 0.0312 -0.0588 0.099 Uiso 0.25 1 calc PR . 2
H32D H 1.0093 -0.1483 -0.0574 0.099 Uiso 0.25 1 calc PR . 2

loop_
_atom_site_aniso_label
_atom_site_aniso_U_11
_atom_site_aniso_U_22
_atom_site_aniso_U_33
_atom_site_aniso_U_23
_atom_site_aniso_U_13
_atom_site_aniso_U_12
In 0.02597(11) 0.02797(12) 0.02425(12) 0.00010(8) 0.01132(8) -0.00222(8)
Cl 0.0348(4) 0.0359(4) 0.0460(4) 0.0136(3) 0.0201(3) 0.0045(3)
S1 0.0322(4) 0.0337(4) 0.0309(4) -0.0027(3) 0.0132(3) -0.0083(3)
S2 0.0310(4) 0.0359(4) 0.0270(4) -0.0044(3) 0.0137(3) -0.0008(3)
N1 0.0331(14) 0.0460(17) 0.0408(16) -0.0018(13) 0.0171(12) -0.0108(12)
N2 0.0318(13) 0.0351(15) 0.0346(14) 0.0006(11) 0.0170(11) -0.0033(11)
N3 0.0270(12) 0.0274(13) 0.0297(13) -0.0003(10) 0.0140(10) -0.0039(10)
N4 0.0259(11) 0.0242(13) 0.0279(12) 0.0001(9) 0.0118(10) -0.0004(9)
N5 0.0265(12) 0.0304(14) 0.0289(13) 0.0006(10) 0.0126(10) -0.0001(10)
N6 0.0303(13) 0.0384(15) 0.0328(14) -0.0015(11) 0.0160(11) 0.0007(11)
C1 0.0311(15) 0.0316(16) 0.0313(16) 0.0072(13) 0.0129(13) 0.0010(12)
C2 0.0375(18) 0.059(2) 0.052(2) 0.0024(18) 0.0264(16) -0.0061(16)
C3 0.069(3) 0.090(4) 0.059(3) 0.017(2) 0.037(2) 0.005(3)
C4 0.095(4) 0.121(5) 0.096(4) 0.050(4) 0.054(3) 0.024(4)
C5 0.0350(15) 0.0226(14) 0.0272(15) 0.0014(11) 0.0155(12) 0.0001(12)
C6 0.0400(16) 0.0221(15) 0.0273(15) 0.0013(11) 0.0162(13) 0.0037(12)
C7 0.0447(17) 0.0324(17) 0.0348(17) 0.0021(13) 0.0200(14) 0.0052(14)
C8 0.059(2) 0.0344(18) 0.0384(18) 0.0013(14) 0.0318(17) 0.0096(15)
C9 0.066(2) 0.0276(17) 0.0281(16) -0.0001(13) 0.0218(16) 0.0089(15)
C10 0.0491(18) 0.0213(15) 0.0276(15) 0.0032(12) 0.0144(14) 0.0067(13)
C11 0.0414(16) 0.0198(14) 0.0270(15) 0.0011(11) 0.0128(13) 0.0045(12)
C12 0.053(2) 0.0234(16) 0.0274(16) -0.0009(12) 0.0086(14) 0.0037(14)
C13 0.0390(17) 0.0315(17) 0.0332(17) 0.0016(13) 0.0030(14) 0.0007(14)
C14 0.0343(16) 0.0273(16) 0.0304(16) 0.0036(12) 0.0086(13) 0.0022(12)
C15 0.0351(15) 0.0210(14) 0.0263(15) 0.0036(11) 0.0095(12) 0.0023(12)
C16 0.0300(14) 0.0204(14) 0.0259(14) 0.0009(11) 0.0115(12) 0.0014(11)
C17 0.0292(14) 0.0256(14) 0.0285(15) 0.0038(12) 0.0130(12) 0.0014(12)
C18 0.0301(15) 0.046(2) 0.0358(17) 0.0010(14) 0.0147(13) 0.0027(14)
C19 0.0423(18) 0.047(2) 0.0392(19) 0.0006(15) 0.0156(15) -0.0005(16)
O1 0.0376(17) 0.0313(18) 0.066(2) 0.000 0.0305(17) 0.000
C21 0.055(2) 0.038(2) 0.095(3) -0.007(2) 0.048(2) 0.0026(17)
C22 0.073(3) 0.038(2) 0.092(3) -0.009(2) 0.047(2) -0.0026(19)
O2 0.059(10) 0.086(13) 0.121(16) 0.044(11) 0.034(10) 0.043(9)
O2A 0.038(8) 0.107(15) 0.144(18) 0.045(12) 0.023(9) 0.004(8)

loop_
_atom_type_symbol
_atom_type_description
_atom_type_scat_dispersion_real
_atom_type_scat_dispersion_imag
_atom_type_scat_source
C C 0.0033 0.0016 'International Tables Vol C Tables 4.2.6.8 and 6.1.1.4'
H H 0.0000 0.0000 'International Tables Vol C Tables 4.2.6.8 and 6.1.1.4'
N N 0.0061 0.0033 'International Tables Vol C Tables 4.2.6.8 and 6.1.1.4'
S S 0.1246 0.1234 'International Tables Vol C Tables 4.2.6.8 and 6.1.1.4'
Cl Cl 0.1484 0.1585 'International Tables Vol C Tables 4.2.6.8 and 6.1.1.4'
In In -0.7276 1.3100 'International Tables Vol C Tables 4.2.6.8 and 6.1.1.4'
O O 0.0106 0.0060 'International Tables Vol C Tables 4.2.6.8 and 6.1.1.4'

loop_
_geom_angle_atom_site_label_1
_geom_angle_atom_site_label_2
_geom_angle_atom_site_label_3
_geom_angle
_geom_angle_site_symmetry_1
_geom_angle_site_symmetry_3
_geom_angle_publ_flag
N3 In N4 72.56(8) . . ?
N3 In Cl 99.26(6) . . ?
N4 In Cl 102.16(6) . . ?
N3 In S2 144.01(6) . . ?
N4 In S2 77.03(6) . . ?
Cl In S2 105.64(3) . . ?
N3 In S1 76.72(6) . . ?
N4 In S1 141.93(6) . . ?
Cl In S1 104.51(3) . . ?
S2 In S1 120.15(3) . . ?
C1 S1 In 96.67(10) . . ?
C17 S2 In 96.44(10) . . ?
C1 N1 C2 123.3(3) . . ?
C1 N1 H1 120(2) . . ?
C2 N1 H1 116(2) . . ?
C1 N2 N3 112.2(2) . . ?
C5 N3 N2 120.4(2) . . ?
C5 N3 In 115.88(18) . . ?
N2 N3 In 123.66(18) . . ?
C16 N4 N5 120.9(2) . . ?
C16 N4 In 115.63(18) . . ?
N5 N4 In 123.49(17) . . ?
C17 N5 N4 112.1(2) . . ?
C17 N6 C18 123.3(3) . . ?
C17 N6 H6 120(3) . . ?
C18 N6 H6 117(3) . . ?
N2 C1 N1 116.9(3) . . ?
N2 C1 S1 128.9(2) . . ?
N1 C1 S1 114.2(2) . . ?
N1 C2 C3 114.9(3) . . ?
N1 C2 H2A 108.5 . . ?
C3 C2 H2A 108.5 . . ?
N1 C2 H2B 108.5 . . ?
C3 C2 H2B 108.5 . . ?
H2A C2 H2B 107.5 . . ?
C4 C3 C2 126.7(5) . . ?
C4 C3 H3 116.6 . . ?
C2 C3 H3 116.6 . . ?
C3 C4 H4A 120.0 . . ?
C3 C4 H4B 120.0 . . ?
H4A C4 H4B 120.0 . . ?
N3 C5 C6 134.7(3) . . ?
N3 C5 C16 117.4(2) . . ?
C6 C5 C16 107.7(2) . . ?
C7 C6 C11 119.5(3) . . ?
C7 C6 C5 134.5(3) . . ?
C11 C6 C5 106.0(3) . . ?
C6 C7 C8 117.8(3) . . ?
C6 C7 H7 121.1 . . ?
C8 C7 H7 121.1 . . ?
C9 C8 C7 122.7(3) . . ?
C9 C8 H8 118.7 . . ?
C7 C8 H8 118.7 . . ?
C8 C9 C10 120.4(3) . . ?
C8 C9 H9 119.8 . . ?
C10 C9 H9 119.8 . . ?
C11 C10 C12 116.0(3) . . ?
C11 C10 C9 116.0(3) . . ?
C12 C10 C9 128.0(3) . . ?
C10 C11 C6 123.6(3) . . ?
C10 C11 C15 122.9(3) . . ?
C6 C11 C15 113.5(3) . . ?
C13 C12 C10 121.3(3) . . ?
C13 C12 H12 119.3 . . ?
C10 C12 H12 119.3 . . ?
C12 C13 C14 122.5(3) . . ?
C12 C13 H13 118.8 . . ?
C14 C13 H13 118.8 . . ?
C15 C14 C13 117.5(3) . . ?
C15 C14 H14 121.2 . . ?
C13 C14 H14 121.2 . . ?
C14 C15 C11 119.8(3) . . ?
C14 C15 C16 134.9(3) . . ?
C11 C15 C16 105.4(2) . . ?
N4 C16 C15 135.4(3) . . ?
N4 C16 C5 117.0(2) . . ?
C15 C16 C5 107.5(2) . . ?
N5 C17 N6 116.3(3) . . ?
N5 C17 S2 129.4(2) . . ?
N6 C17 S2 114.3(2) . . ?
N6 C18 C19 113.4(3) . . ?
N6 C18 H18A 108.9 . . ?
C19 C18 H18A 108.9 . . ?
N6 C18 H18B 108.9 . . ?
C19 C18 H18B 108.9 . . ?
H18A C18 H18B 107.7 . . ?
C20 C19 C18 124.7(4) . . ?
C20 C19 H19 117.7 . . ?
C18 C19 H19 117.7 . . ?
C19 C20 H20A 120.0 . . ?
C19 C20 H20B 120.0 . . ?
H20A C20 H20B 120.0 . . ?
C21 O1 C21 108.8(4) 2_755 . ?
O1 C21 C22 105.7(3) . . ?
O1 C21 H21A 110.6 . . ?
C22 C21 H21A 110.6 . . ?
O1 C21 H21B 110.6 . . ?
C22 C21 H21B 110.6 . . ?
H21A C21 H21B 108.7 . . ?
C21 C22 C22 102.6(3) . 2_755 ?
C21 C22 H22A 111.2 . . ?
C22 C22 H22A 111.2 2_755 . ?
C21 C22 H22B 111.2 . . ?
C22 C22 H22B 111.2 2_755 . ?
H22A C22 H22B 109.2 . . ?
C32 O2 C31 107.6(18) 5_755 . ?
C31 O2 C31 88.2(13) . 5_755 ?
C32 C31 O2 115(2) . . ?
O2 C31 O2 91.8(13) . 5_755 ?
C32 C31 H31A 108.6 . . ?
O2 C31 H31A 108.6 . . ?
O2 C31 H31A 149.9 5_755 . ?
C32 C31 H31B 108.6 . . ?
O2 C31 H31B 108.6 . . ?
O2 C31 H31B 85.3 5_755 . ?
H31A C31 H31B 107.6 . . ?
C31 C32 O2 105(3) . 5_755 ?
C31 C32 H32A 110.8 . . ?
O2 C32 H32A 110.8 5_755 . ?
C31 C32 H32B 110.8 . . ?
O2 C32 H32B 110.8 5_755 . ?
H32A C32 H32B 108.9 . . ?
C32A O2A C31A 120(2) 5_755 . ?
C32A C31A O2A 111(2) . . ?
C32A C31A H31C 109.5 . . ?
O2A C31A H31C 109.5 . . ?
C32A C31A H31D 109.5 . . ?
O2A C31A H31D 109.5 . . ?
H31C C31A H31D 108.1 . . ?
C31A C32A O2A 124(2) . 5_755 ?
C31A C32A H32C 106.3 . . ?
O2A C32A H32C 106.3 5_755 . ?
C31A C32A H32D 106.3 . . ?
O2A C32A H32D 106.3 5_755 . ?
H32C C32A H32D 106.4 . . ?

loop_
_geom_bond_atom_site_label_1
_geom_bond_atom_site_label_2
_geom_bond_distance
_geom_bond_site_symmetry_2
_geom_bond_publ_flag
In N3 2.257(2) . ?
In N4 2.270(2) . ?
In Cl 2.4157(8) . ?
In S2 2.4693(8) . ?
In S1 2.4784(7) . ?
S1 C1 1.762(3) . ?
S2 C17 1.761(3) . ?
N1 C1 1.348(4) . ?
N1 C2 1.455(4) . ?
N1 H1 0.894(18) . ?
N2 C1 1.317(4) . ?
N2 N3 1.364(3) . ?
N3 C5 1.292(4) . ?
N4 C16 1.299(4) . ?
N4 N5 1.354(3) . ?
N5 C17 1.325(4) . ?
N6 C17 1.349(4) . ?
N6 C18 1.459(4) . ?
N6 H6 0.878(19) . ?
C2 C3 1.491(6) . ?
C2 H2A 0.9900 . ?
C2 H2B 0.9900 . ?
C3 C4 1.298(8) . ?
C3 H3 0.9500 . ?
C4 H4A 0.9500 . ?
C4 H4B 0.9500 . ?
C5 C6 1.457(4) . ?
C5 C16 1.492(4) . ?
C6 C7 1.375(4) . ?
C6 C11 1.411(4) . ?
C7 C8 1.417(4) . ?
C7 H7 0.9500 . ?
C8 C9 1.381(5) . ?
C8 H8 0.9500 . ?
C9 C10 1.418(5) . ?
C9 H9 0.9500 . ?
C10 C11 1.399(4) . ?
C10 C12 1.417(5) . ?
C11 C15 1.429(4) . ?
C12 C13 1.372(5) . ?
C12 H12 0.9500 . ?
C13 C14 1.423(4) . ?
C13 H13 0.9500 . ?
C14 C15 1.378(4) . ?
C14 H14 0.9500 . ?
C15 C16 1.462(4) . ?
C18 C19 1.480(5) . ?
C18 H18A 0.9900 . ?
C18 H18B 0.9900 . ?
C19 C20 1.313(5) . ?
C19 H19 0.9500 . ?
C20 H20A 0.9500 . ?
C20 H20B 0.9500 . ?
O1 C21 1.451(4) 2_755 ?
O1 C21 1.451(4) . ?
C21 C22 1.490(6) . ?
C21 H21A 0.9900 . ?
C21 H21B 0.9900 . ?
C22 C22 1.511(9) 2_755 ?
C22 H22A 0.9900 . ?
C22 H22B 0.9900 . ?
O2 C32 1.28(3) 5_755 ?
O2 C31 1.42(3) . ?
O2 C31 1.87(3) 5_755 ?
C31 C32 1.08(3) . ?
C31 O2 1.87(3) 5_755 ?
C31 H31A 0.9900 . ?
C31 H31B 0.9900 . ?
C32 O2 1.28(3) 5_755 ?
C32 H32A 0.9900 . ?
C32 H32B 0.9900 . ?
O2A C32A 1.20(3) 5_755 ?
O2A C31A 1.49(3) . ?
C31A C32A 1.16(3) . ?
C31A H31C 0.9900 . ?
C31A H31D 0.9900 . ?
C32A O2A 1.20(3) 5_755 ?
C32A H32C 0.9900 . ?
C32A H32D 0.9900 . ?
